data_4110611
loop_
_publ_author_name
'Nicole E. Chakov'
'Sheng-Chiang Lee'
'Andrew G. Harter'
'Philip L. Kuhns'
'Arneil P. Reyes'
'Stephen O. Hill'
'N. S. Dalal'
'Wolfgang Wernsdorfer'
'Khalil A. Abboud'
'George Christou'

_publ_section_title
;
 The Properties of the [Mn12O12(O2CR)16(H2O)4] Single-Molecule Magnets in
 Truly Axial Symmetry: [Mn12O12(O2CCH2Br)16(H2O)4].4CH2Cl2
;
_journal_name_full 'Journal of the American Chemical Society'
_journal_page_first 6975
_journal_page_last 6989
_journal_paper_doi 10.1021/ja060796n
_journal_volume 128
_journal_year 2006
_chemical_formula_sum 'C36 H40 Br16 Cl8 Mn12 O48'
_chemical_formula_weight 3462.12
_chemical_name_systematic
; 
 ? 
;
_space_group_IT_number 88
_symmetry_cell_setting tetragonal
_symmetry_space_group_name_Hall '-I 4ad'
_symmetry_space_group_name_H-M 'I 41/a :2'
_atom_sites_solution_hydrogens geom
_atom_sites_solution_primary direct
_atom_sites_solution_secondary difmap
_audit_creation_method SHELXL-97
_cell_angle_alpha 90.00
_cell_angle_beta 90.00
_cell_angle_gamma 90.00
_cell_formula_units_Z 4
_cell_length_a 26.9948(16)
_cell_length_b 26.9948(16)
_cell_length_c 12.7245(11)
_cell_measurement_reflns_used 94
_cell_measurement_temperature 173(2)
_cell_measurement_theta_max 28.0
_cell_measurement_theta_min 2.0
_cell_volume 9272.6(11)
_computing_cell_refinement 'Bruker SMART & SAINT (Bruker 1998)'
_computing_data_collection 'Bruker SMART (Bruker 1998)'
_computing_data_reduction 'Bruker SHELXTL (Bruker 2000)'
_computing_molecular_graphics 'Bruker SHELXTL'
_computing_publication_material 'Bruker SHELXTL'
_computing_structure_refinement 'Bruker SHELXTL'
_computing_structure_solution 'Bruker SHELXTL'
_diffrn_ambient_temperature 173(2)
_diffrn_measured_fraction_theta_full 0.999
_diffrn_measured_fraction_theta_max 0.999
_diffrn_measurement_device_type 'SMART CCD area detector'
_diffrn_measurement_method '\w scans'
_diffrn_radiation_monochromator graphite
_diffrn_radiation_source 'normal-focus sealed tube'
_diffrn_radiation_type MoK\a
_diffrn_radiation_wavelength 0.71073
_diffrn_reflns_av_R_equivalents 0.1231
_diffrn_reflns_av_sigmaI/netI 0.0672
_diffrn_reflns_limit_h_max 35
_diffrn_reflns_limit_h_min -32
_diffrn_reflns_limit_k_max 32
_diffrn_reflns_limit_k_min -35
_diffrn_reflns_limit_l_max 15
_diffrn_reflns_limit_l_min -16
_diffrn_reflns_number 28637
_diffrn_reflns_theta_full 27.49
_diffrn_reflns_theta_max 27.49
_diffrn_reflns_theta_min 1.51
_diffrn_standards_decay_% none
_diffrn_standards_number 0
_exptl_absorpt_coefficient_mu 8.786
_exptl_absorpt_correction_T_max 0.3970
_exptl_absorpt_correction_T_min 0.2312
_exptl_absorpt_correction_type integration
_exptl_absorpt_process_details 'based on measured indexed crystal faces, SHELXTL (Bruker 1998)'
_exptl_crystal_colour brown
_exptl_crystal_density_diffrn 2.480
_exptl_crystal_density_meas 0
_exptl_crystal_description needles
_exptl_crystal_F_000 6544
_exptl_crystal_size_max 0.33
_exptl_crystal_size_mid 0.18
_exptl_crystal_size_min 0.14
_refine_diff_density_max 1.905
_refine_diff_density_min -1.185
_refine_diff_density_rms 0.166
_refine_ls_extinction_method none
_refine_ls_goodness_of_fit_ref 1.075
_refine_ls_hydrogen_treatment mixed
_refine_ls_matrix_type full
_refine_ls_number_parameters 321
_refine_ls_number_reflns 5327
_refine_ls_number_restraints 2
_refine_ls_restrained_S_all 1.085
_refine_ls_R_factor_all 0.0805
_refine_ls_R_factor_gt 0.0568
_refine_ls_shift/su_max 0.001
_refine_ls_shift/su_mean 0.000
_refine_ls_structure_factor_coef Fsqd
_refine_ls_weighting_details 'calc w=1/[\s^2^(Fo^2^)+(0.0865P)^2^+41.2748P] where P=(Fo^2^+2Fc^2^)/3'
_refine_ls_weighting_scheme calc
_refine_ls_wR_factor_gt 0.1543
_refine_ls_wR_factor_ref 0.1648
_reflns_number_gt 3860
_reflns_number_total 5327
_reflns_threshold_expression I>2\s(I)
_cod_data_source_file ja060796nsi20060210_125823.cif
_cod_data_source_block nc23
_cod_original_sg_symbol_H-M 'I 41/a'
_cod_database_code 4110611

loop_
_symmetry_equiv_pos_as_xyz
'x, y, z'
'-x+1/2, -y, z+1/2'
'-y+3/4, x+1/4, z+1/4'
'y+3/4, -x+3/4, z+3/4'
'x+1/2, y+1/2, z+1/2'
'-x+1, -y+1/2, z+1'
'-y+5/4, x+3/4, z+3/4'
'y+5/4, -x+5/4, z+5/4'
'-x, -y, -z'
'x-1/2, y, -z-1/2'
'y-3/4, -x-1/4, -z-1/4'
'-y-3/4, x-3/4, -z-3/4'
'-x+1/2, -y+1/2, -z+1/2'
'x, y+1/2, -z'
'y-1/4, -x+1/4, -z+1/4'
'-y-1/4, x-1/4, -z-1/4'

loop_
_atom_site_label
_atom_site_type_symbol
_atom_site_fract_x
_atom_site_fract_y
_atom_site_fract_z
_atom_site_U_iso_or_equiv
_atom_site_adp_type
_atom_site_occupancy
_atom_site_symmetry_multiplicity
_atom_site_calc_flag
_atom_site_refinement_flags
_atom_site_disorder_assembly
_atom_site_disorder_group
Mn1 Mn 0.15271(3) 1.28168(3) 0.13891(7) 0.0247(2) Uani 1 1 d . . .
Mn2 Mn 0.13428(3) 1.16543(3) 0.05999(8) 0.0254(2) Uani 1 1 d . . .
Mn3 Mn 0.04734(3) 1.22143(3) 0.05164(7) 0.0194(2) Uani 1 1 d . . .
Br1 Br 0.30977(3) 1.14954(3) -0.01573(7) 0.0531(3) Uani 1 1 d . . .
Br2 Br 0.15351(5) 1.14248(5) 0.48297(8) 0.0736(5) Uani 0.943(3) 1 d P A 1
Br2' Br 0.1019(8) 1.1320(8) 0.4690(16) 0.072(7) Uiso 0.057(3) 1 d P A 2
Br3 Br 0.12343(3) 1.25986(3) -0.30719(7) 0.0468(3) Uani 0.942(3) 1 d P B 3
Br3' Br 0.0354(6) 1.2382(6) -0.3139(13) 0.057(5) Uiso 0.058(3) 1 d P . 4
Br4 Br 0.2779(2) 1.4104(2) 0.1857(5) 0.065(2) Uiso 0.164(4) 1 d P C 5
Br5 Br 0.2583(6) 1.4527(6) 0.1856(14) 0.104(7) Uiso 0.098(5) 1 d P C 6
Br6 Br 0.2390(2) 1.4692(2) 0.2545(8) 0.0334(19) Uiso 0.182(8) 1 d P C 7
Br7 Br 0.2466(7) 1.4600(5) 0.2917(18) 0.020(4) Uiso 0.098(14) 1 d P C 8
Br8 Br 0.2327(4) 1.4668(3) 0.3000(7) 0.021(2) Uiso 0.186(14) 1 d P C 9
Br9 Br 0.2393(5) 1.4547(3) 0.3241(12) 0.021(2) Uiso 0.163(13) 1 d P C 10
Br10 Br 0.2251(7) 1.4570(3) 0.3460(12) 0.034(3) Uiso 0.114(11) 1 d P C 11
O1 O 0.16341(19) 1.32869(19) 0.0002(4) 0.0435(12) Uani 1 1 d . . .
O2 O 0.11559(14) 1.23334(14) 0.0645(3) 0.0228(8) Uani 1 1 d . . .
O3 O 0.06583(14) 1.15534(14) 0.0683(3) 0.0235(8) Uani 1 1 d . . .
O4 O 0.02311(14) 1.28885(14) 0.0505(3) 0.0204(8) Uani 1 1 d . . .
O5 O 0.21665(15) 1.25440(17) 0.0917(4) 0.0369(11) Uani 1 1 d . . .
O6 O 0.20455(16) 1.17565(18) 0.0409(4) 0.0369(11) Uani 1 1 d . . .
O7 O 0.15079(17) 1.24035(17) 0.2800(4) 0.0337(10) Uani 1 1 d . . .
O8 O 0.14138(17) 1.16171(16) 0.2310(4) 0.0330(10) Uani 1 1 d . . .
O9 O 0.12182(16) 1.17283(16) -0.1117(3) 0.0296(9) Uani 1 1 d . . .
O10 O 0.05203(15) 1.21890(15) -0.0991(3) 0.0255(9) Uani 1 1 d . . .
O11 O 0.19480(16) 1.32811(17) 0.2165(4) 0.0337(10) Uani 1 1 d . . .
O12 O 0.15454(17) 1.40069(17) 0.2038(4) 0.0383(11) Uani 1 1 d . . .
C1 C 0.2304(2) 1.2140(3) 0.0548(5) 0.0325(14) Uani 1 1 d . . .
C2 C 0.2849(2) 1.2135(3) 0.0285(6) 0.0389(16) Uani 1 1 d . . .
H2A H 0.3037 1.2245 0.0911 0.047 Uiso 1 1 calc R . .
H2B H 0.2910 1.2379 -0.0283 0.047 Uiso 1 1 calc R . .
C3 C 0.1372(2) 1.1970(2) 0.2953(5) 0.0277(13) Uani 1 1 d . A .
C4 C 0.1120(3) 1.1868(3) 0.4000(6) 0.0462(18) Uani 1 1 d . . .
H4A H 0.0786 1.2015 0.3922 0.055 Uiso 1 1 calc R A 2
H4B H 0.1297 1.2083 0.4506 0.055 Uiso 1 1 calc R A 2
C5 C 0.0872(2) 1.1971(2) -0.1479(5) 0.0278(13) Uani 1 1 d . B .
C6 C 0.0843(3) 1.2023(3) -0.2669(5) 0.0400(17) Uani 1 1 d . . .
H6A H 0.0816 1.1688 -0.2978 0.048 Uiso 1 1 calc R B 4
H6B H 0.1157 1.2170 -0.2922 0.048 Uiso 1 1 calc R B 4
C7 C 0.1921(2) 1.3746(3) 0.2210(6) 0.0347(15) Uani 1 1 d . C .
C8 C 0.2410(3) 1.3991(3) 0.2497(9) 0.064(3) Uani 1 1 d . . .
C9 C 0.3866(6) 1.5263(5) -0.0089(9) 0.098(4) Uani 1 1 d . C .
Cl1 Cl 0.33944(19) 1.5100(2) 0.0786(13) 0.0558(19) Uiso 0.58(4) 1 d P C .
Cl2 Cl 0.33744(17) 1.5058(3) 0.1120(15) 0.037(2) Uiso 0.54(4) 1 d P C .
Cl3 Cl 0.3353(2) 1.4965(3) 0.1553(11) 0.023(3) Uiso 0.222(14) 1 d P . .
Cl4 Cl 0.4441(4) 1.4906(5) 0.0641(14) 0.068(5) Uiso 0.250(16) 1 d P . .
Cl5 Cl 0.4369(3) 1.5018(3) 0.0171(8) 0.065(3) Uiso 0.393(16) 1 d P C .
Cl6 Cl 0.4563(8) 1.5249(8) -0.0717(17) 0.058(7) Uiso 0.109(8) 1 d P C .

loop_
_atom_site_aniso_label
_atom_site_aniso_U_11
_atom_site_aniso_U_22
_atom_site_aniso_U_33
_atom_site_aniso_U_23
_atom_site_aniso_U_13
_atom_site_aniso_U_12
Mn1 0.0171(4) 0.0230(5) 0.0341(5) -0.0011(4) -0.0010(4) -0.0024(3)
Mn2 0.0170(4) 0.0251(5) 0.0340(5) -0.0048(4) -0.0001(4) 0.0035(3)
Mn3 0.0157(4) 0.0183(4) 0.0242(4) -0.0007(3) 0.0004(3) 0.0004(3)
Br1 0.0276(4) 0.0619(5) 0.0697(6) -0.0104(4) 0.0056(3) 0.0128(3)
Br2 0.0999(10) 0.0841(8) 0.0368(5) 0.0144(5) -0.0015(5) 0.0273(6)
Br3 0.0545(5) 0.0434(5) 0.0424(5) 0.0118(3) 0.0127(4) 0.0051(4)
O1 0.039(3) 0.046(3) 0.046(3) 0.013(2) 0.014(2) 0.002(2)
O2 0.0168(18) 0.023(2) 0.029(2) -0.0038(16) -0.0011(16) -0.0012(15)
O3 0.0186(19) 0.0193(19) 0.032(2) -0.0024(16) 0.0016(16) 0.0039(15)
O4 0.0209(19) 0.0193(19) 0.0211(19) -0.0003(15) 0.0003(15) 0.0018(15)
O5 0.018(2) 0.034(3) 0.059(3) -0.003(2) 0.002(2) -0.0020(18)
O6 0.019(2) 0.040(3) 0.051(3) -0.013(2) 0.003(2) 0.0011(19)
O7 0.035(2) 0.031(2) 0.036(3) -0.0003(19) -0.010(2) -0.0058(19)
O8 0.041(3) 0.027(2) 0.032(2) -0.0007(19) -0.005(2) 0.0054(19)
O9 0.026(2) 0.034(2) 0.029(2) -0.0057(19) 0.0042(18) -0.0008(18)
O10 0.026(2) 0.028(2) 0.023(2) -0.0004(17) 0.0006(17) -0.0001(16)
O11 0.026(2) 0.028(2) 0.048(3) 0.003(2) -0.009(2) -0.0052(18)
O12 0.031(2) 0.030(2) 0.053(3) 0.004(2) -0.011(2) -0.0109(19)
C1 0.021(3) 0.046(4) 0.030(3) -0.003(3) 0.002(3) 0.005(3)
C2 0.018(3) 0.055(4) 0.044(4) -0.008(3) 0.004(3) -0.001(3)
C3 0.024(3) 0.028(3) 0.031(3) 0.003(3) -0.005(2) 0.002(2)
C4 0.053(5) 0.044(4) 0.042(4) 0.000(3) 0.008(4) 0.002(3)
C5 0.024(3) 0.031(3) 0.028(3) -0.006(3) 0.003(2) -0.008(2)
C6 0.047(4) 0.046(4) 0.027(3) -0.006(3) 0.008(3) -0.010(3)
C7 0.026(3) 0.034(4) 0.044(4) 0.002(3) -0.009(3) -0.007(3)
C8 0.034(4) 0.041(5) 0.119(9) 0.006(5) -0.020(5) -0.018(3)
C9 0.171(14) 0.065(7) 0.057(7) 0.001(5) -0.014(8) 0.013(8)

loop_
_atom_type_symbol
_atom_type_description
_atom_type_scat_dispersion_real
_atom_type_scat_dispersion_imag
_atom_type_scat_source
C C 0.0033 0.0016 'International Tables Vol C Tables 4.2.6.8 and 6.1.1.4'
H H 0.0000 0.0000 'International Tables Vol C Tables 4.2.6.8 and 6.1.1.4'
O O 0.0106 0.0060 'International Tables Vol C Tables 4.2.6.8 and 6.1.1.4'
Cl Cl 0.1484 0.1585 'International Tables Vol C Tables 4.2.6.8 and 6.1.1.4'
Mn Mn 0.3368 0.7283 'International Tables Vol C Tables 4.2.6.8 and 6.1.1.4'
Br Br -0.2901 2.4595 'International Tables Vol C Tables 4.2.6.8 and 6.1.1.4'

loop_
_geom_angle_atom_site_label_1
_geom_angle_atom_site_label_2
_geom_angle_atom_site_label_3
_geom_angle
_geom_angle_site_symmetry_1
_geom_angle_site_symmetry_3
O3 Mn1 O2 92.35(17) 12_776 .
O3 Mn1 O11 91.35(18) 12_776 .
O2 Mn1 O11 175.94(19) . .
O3 Mn1 O5 172.88(18) 12_776 .
O2 Mn1 O5 93.06(18) . .
O11 Mn1 O5 83.4(2) . .
O3 Mn1 O7 89.58(18) 12_776 .
O2 Mn1 O7 92.73(17) . .
O11 Mn1 O7 85.63(18) . .
O5 Mn1 O7 94.8(2) . .
O3 Mn1 O1 93.34(18) 12_776 .
O2 Mn1 O1 93.8(2) . .
O11 Mn1 O1 87.7(2) . .
O5 Mn1 O1 81.7(2) . .
O7 Mn1 O1 172.74(19) . .
O3 Mn2 O2 82.91(17) . .
O3 Mn2 O6 176.0(2) . .
O2 Mn2 O6 97.27(19) . .
O3 Mn2 O12 95.08(19) . 15_465
O2 Mn2 O12 175.9(2) . 15_465
O6 Mn2 O12 84.5(2) . 15_465
O3 Mn2 O8 91.34(19) . .
O2 Mn2 O8 92.13(17) . .
O6 Mn2 O8 92.6(2) . .
O12 Mn2 O8 91.46(19) 15_465 .
O3 Mn2 O9 85.37(17) . .
O2 Mn2 O9 84.44(17) . .
O6 Mn2 O9 90.70(19) . .
O12 Mn2 O9 91.9(2) 15_465 .
O8 Mn2 O9 175.50(17) . .
O3 Mn2 Mn3 41.51(12) . .
O2 Mn2 Mn3 42.00(12) . .
O6 Mn2 Mn3 137.96(15) . .
O12 Mn2 Mn3 135.42(15) 15_465 .
O8 Mn2 Mn3 97.83(12) . .
O9 Mn2 Mn3 77.67(12) . .
O3 Mn3 O2 83.75(17) . .
O3 Mn3 O4 89.63(18) . 15_465
O2 Mn3 O4 91.05(17) . 15_465
O3 Mn3 O4 97.33(17) . 6_474
O2 Mn3 O4 175.16(18) . 6_474
O4 Mn3 O4 84.25(18) 15_465 6_474
O3 Mn3 O10 93.56(18) . .
O2 Mn3 O10 91.64(18) . .
O4 Mn3 O10 176.03(17) 15_465 .
O4 Mn3 O10 92.99(17) 6_474 .
O3 Mn3 O4 172.64(17) . .
O2 Mn3 O4 99.87(17) . .
O4 Mn3 O4 83.91(18) 15_465 .
O4 Mn3 O4 78.54(18) 6_474 .
O10 Mn3 O4 92.75(17) . .
O3 Mn3 Mn2 41.67(12) . .
O2 Mn3 Mn2 42.69(12) . .
O4 Mn3 Mn2 96.05(12) 15_465 .
O4 Mn3 Mn2 138.89(12) 6_474 .
O10 Mn3 Mn2 87.90(13) . .
O4 Mn3 Mn2 142.52(12) . .
O3 Mn3 Mn3 131.93(14) . 12_776
O2 Mn3 Mn3 89.65(13) . 12_776
O4 Mn3 Mn3 42.80(12) 15_465 12_776
O4 Mn3 Mn3 86.12(11) 6_474 12_776
O10 Mn3 Mn3 134.29(13) . 12_776
O4 Mn3 Mn3 42.28(11) . 12_776
Mn2 Mn3 Mn3 121.28(5) . 12_776
O3 Mn3 Mn3 86.97(13) . 15_465
O2 Mn3 Mn3 133.35(14) . 15_465
O4 Mn3 Mn3 43.17(12) 15_465 15_465
O4 Mn3 Mn3 42.25(12) 6_474 15_465
O10 Mn3 Mn3 134.60(13) . 15_465
O4 Mn3 Mn3 85.89(12) . 15_465
Mn2 Mn3 Mn3 119.24(5) . 15_465
Mn3 Mn3 Mn3 63.96(3) 12_776 15_465
O3 Mn3 Mn3 136.36(13) . 6_474
O2 Mn3 Mn3 138.73(13) . 6_474
O4 Mn3 Mn3 81.77(12) 15_465 6_474
O4 Mn3 Mn3 39.42(11) 6_474 6_474
O10 Mn3 Mn3 94.29(12) . 6_474
O4 Mn3 Mn3 39.12(11) . 6_474
Mn2 Mn3 Mn3 177.25(4) . 6_474
Mn3 Mn3 Mn3 58.018(17) 12_776 6_474
Mn3 Mn3 Mn3 58.018(17) 15_465 6_474
C6 Br3' Br3' 153.5(10) . 6_474
C6 Br3' Br3' 122.9(11) . 15_464
Br3' Br3' Br3' 61.5(4) 6_474 15_464
C6 Br3' Br3' 144.8(12) . 12_775
Br3' Br3' Br3' 61.5(4) 6_474 12_775
Br3' Br3' Br3' 57.0(9) 15_464 12_775
C8 Br5 Cl3 135.9(10) . .
Mn3 O2 Mn1 132.8(2) . .
Mn3 O2 Mn2 95.31(17) . .
Mn1 O2 Mn2 122.5(2) . .
Mn3 O3 Mn2 96.82(18) . .
Mn3 O3 Mn1 133.8(2) . 15_465
Mn2 O3 Mn1 128.0(2) . 15_465
Mn3 O4 Mn3 94.96(17) 12_776 6_474
Mn3 O4 Mn3 94.55(17) 12_776 .
Mn3 O4 Mn3 101.46(18) 6_474 .
C1 O5 Mn1 134.7(4) . .
C1 O6 Mn2 130.0(4) . .
C3 O7 Mn1 129.6(4) . .
C3 O8 Mn2 127.2(4) . .
C5 O9 Mn2 122.1(4) . .
C5 O10 Mn3 123.4(4) . .
C7 O11 Mn1 128.9(4) . .
C7 O12 Mn2 132.3(4) . 12_776
O5 C1 O6 127.5(6) . .
O5 C1 C2 112.4(6) . .
O6 C1 C2 120.2(6) . .
C1 C2 Br1 114.2(5) . .
O7 C3 O8 125.7(6) . .
O7 C3 C4 116.1(6) . .
O8 C3 C4 118.2(6) . .
C3 C4 Br2' 131.7(9) . .
C3 C4 Br2 109.1(5) . .
Br2' C4 Br2 45.3(7) . .
O9 C5 O10 128.8(6) . .
O9 C5 C6 117.5(6) . .
O10 C5 C6 113.7(6) . .
C5 C6 Br3' 115.6(7) . .
C5 C6 Br3 107.9(5) . .
Br3' C6 Br3 83.0(6) . .
O12 C7 O11 126.7(6) . .
O12 C7 C8 120.1(6) . .
O11 C7 C8 113.2(6) . .
Br4 C8 C7 127.3(9) . .
Br4 C8 Br5 46.5(7) . .
C7 C8 Br5 119.0(9) . .
Br4 C8 Br7 84.6(10) . .
C7 C8 Br7 124.1(9) . .
Br5 C8 Br7 47.7(10) . .
Br4 C8 Br9 98.8(8) . .
C7 C8 Br9 118.2(8) . .
Br5 C8 Br9 63.2(9) . .
Br7 C8 Br9 15.6(6) . .
Br4 C8 Br6 79.1(5) . .
C7 C8 Br6 114.6(6) . .
Br5 C8 Br6 35.4(7) . .
Br7 C8 Br6 17.4(6) . .
Br9 C8 Br6 30.3(5) . .
Br4 C8 Br8 94.1(6) . .
C7 C8 Br8 112.7(7) . .
Br5 C8 Br8 53.1(7) . .
Br7 C8 Br8 11.6(5) . .
Br9 C8 Br8 13.8(3) . .
Br6 C8 Br8 18.1(3) . .
Br4 C8 Br10 110.7(7) . .
C7 C8 Br10 107.2(8) . .
Br5 C8 Br10 72.4(8) . .
Br7 C8 Br10 26.3(9) . .
Br9 C8 Br10 12.2(4) . .
Br6 C8 Br10 37.4(5) . .
Br8 C8 Br10 19.4(4) . .
Cl5 C9 Cl1 113.3(8) . .
Cl5 C9 Cl6 42.9(8) . .
Cl1 C9 Cl6 156.2(10) . .
Cl5 C9 Cl4 15.6(4) . .
Cl1 C9 Cl4 98.3(8) . .
Cl6 C9 Cl4 58.1(9) . .
Cl5 C9 Cl2 106.5(8) . .
Cl1 C9 Cl2 7.8(3) . .
Cl6 C9 Cl2 149.4(10) . .
Cl4 C9 Cl2 91.3(7) . .
Cl5 C9 Cl3 99.3(7) . .
Cl1 C9 Cl3 15.0(4) . .
Cl6 C9 Cl3 142.1(9) . .
Cl4 C9 Cl3 84.0(6) . .
Cl2 C9 Cl3 7.4(3) . .
Cl3 Cl1 C9 139.4(7) . .
Cl3 Cl2 C9 146.2(10) . .
Cl2 Cl3 Cl1 4.0(7) . .
Cl2 Cl3 Br5 115.3(10) . .
Cl1 Cl3 Br5 114.2(7) . .
Cl2 Cl3 C9 26.5(8) . .
Cl1 Cl3 C9 25.6(5) . .
Br5 Cl3 C9 136.6(7) . .
Cl5 Cl4 Cl6 25.8(12) . .
Cl5 Cl4 C9 36.4(11) . .
Cl6 Cl4 C9 60.8(9) . .
Cl4 Cl5 Cl6 141.6(17) . .
Cl4 Cl5 C9 128.0(14) . .
Cl6 Cl5 C9 88.0(12) . .
Cl5 Cl6 Cl4 12.6(6) . .
Cl5 Cl6 C9 49.1(8) . .
Cl4 Cl6 C9 61.1(8) . .

loop_
_geom_bond_atom_site_label_1
_geom_bond_atom_site_label_2
_geom_bond_distance
_geom_bond_site_symmetry_2
Mn1 O3 1.898(4) 12_776
Mn1 O2 1.898(4) .
Mn1 O11 1.959(4) .
Mn1 O5 1.970(5) .
Mn1 O7 2.114(5) .
Mn1 O1 2.193(5) .
Mn2 O3 1.871(4) .
Mn2 O2 1.902(4) .
Mn2 O6 1.932(4) .
Mn2 O12 1.948(5) 15_465
Mn2 O8 2.187(5) .
Mn2 O9 2.220(5) .
Mn2 Mn3 2.7938(12) .
Mn3 O3 1.865(4) .
Mn3 O2 1.878(4) .
Mn3 O4 1.902(4) 15_465
Mn3 O4 1.922(4) 6_474
Mn3 O10 1.923(4) .
Mn3 O4 1.934(4) .
Mn3 Mn3 2.8180(14) 12_776
Mn3 Mn3 2.8180(14) 15_465
Mn3 Mn3 2.9851(16) 6_474
Br1 C2 1.937(7) .
Br2 C4 1.949(9) .
Br2' C4 1.74(2) .
Br3 C6 1.948(8) .
Br3' C6 1.742(19) .
Br3' Br3' 2.01(3) 6_474
Br3' Br3' 2.11(3) 15_464
Br3' Br3' 2.11(3) 12_775
Br4 C8 1.321(12) .
Br5 C8 1.726(19) .
Br5 Cl3 2.422(19) .
Br6 C8 1.894(10) .
Br7 C8 1.735(14) .
Br8 C8 1.951(13) .
Br9 C8 1.776(13) .
Br10 C8 2.032(18) .
O3 Mn1 1.898(4) 15_465
O4 Mn3 1.902(4) 12_776
O4 Mn3 1.922(4) 6_474
O5 C1 1.244(8) .
O6 C1 1.260(8) .
O7 C3 1.243(7) .
O8 C3 1.260(8) .
O9 C5 1.230(8) .
O10 C5 1.279(7) .
O11 C7 1.259(8) .
O12 C7 1.254(8) .
O12 Mn2 1.948(5) 12_776
C1 C2 1.509(9) .
C3 C4 1.521(10) .
C5 C6 1.522(9) .
C7 C8 1.520(9) .
C9 Cl5 1.545(18) .
C9 Cl1 1.75(2) .
C9 Cl6 2.04(3) .
C9 Cl4 2.05(2) .
C9 Cl2 2.11(2) .
C9 Cl3 2.63(2) .
Cl1 Cl3 1.047(17) .
Cl2 Cl3 0.607(13) .
Cl4 Cl5 0.698(13) .
Cl4 Cl6 1.99(3) .
Cl5 Cl6 1.39(2) .
